data_1518817
loop_
_publ_author_name
'Subramaniam Kuppuswamy'
'T.R. Cass'
'Mark W. Bezpalko'
'Bruce M. Foxman'
'Christine M. Thomas'

_publ_section_title
;
 Synthesis and investigation of the metal-metal interactions in
 heterobimetallic Cr/Rh and Cr/Ir complexes
;
_journal_name_full 'Inorganica Chimica Acta'
_journal_page_first 167
_journal_page_last 172
_journal_volume 424
_journal_year 2015
_chemical_formula_moiety 'C27 H63 Cr1 N3 P3'
_chemical_formula_sum 'C27 H63 Cr N3 P3'
_chemical_formula_weight 574.73
_space_group_IT_number 14
_symmetry_cell_setting monoclinic
_symmetry_space_group_name_Hall '-P 2yn'
_symmetry_space_group_name_H-M 'P 1 21/n 1'
_atom_sites_solution_hydrogens difmap
_atom_sites_solution_primary other
_cell_angle_alpha 90
_cell_angle_beta 104.7960(10)
_cell_angle_gamma 90
_cell_formula_units_Z 4
_cell_length_a 10.9791(2)
_cell_length_b 18.4206(4)
_cell_length_c 17.3880(4)
_cell_measurement_reflns_used 9950
_cell_measurement_temperature 120
_cell_measurement_theta_max 30
_cell_measurement_theta_min 2
_cell_volume 3399.97(13)
_computing_cell_refinement 'Apex2 (Bruker AXS, 2006)'
_computing_data_collection 'Apex2 (Bruker AXS, 2006)'
_computing_data_reduction 'Apex2 (Bruker AXS, 2006)'
_computing_molecular_graphics 'CAMERON (Watkin et al., 1996)'
_computing_publication_material 'CRYSTALS (Betteridge et al., 2003)'
_computing_structure_refinement 'CRYSTALS (Betteridge et al., 2003)'
_computing_structure_solution 'Superflip (Palatinus & Chapuis, 2007)'
_diffrn_ambient_temperature 120
_diffrn_measured_fraction_theta_full 0.998
_diffrn_measured_fraction_theta_max 0.998
_diffrn_measurement_device Area
_diffrn_measurement_device_type 'Bruker Kappa Apex2'
_diffrn_measurement_method '\f & \w scans'
_diffrn_radiation_monochromator graphite
_diffrn_radiation_type 'Mo K\a'
_diffrn_radiation_wavelength 0.71073
_diffrn_reflns_av_R_equivalents 0.041
_diffrn_reflns_limit_h_max 15
_diffrn_reflns_limit_h_min -15
_diffrn_reflns_limit_k_max 25
_diffrn_reflns_limit_k_min -25
_diffrn_reflns_limit_l_max 24
_diffrn_reflns_limit_l_min -24
_diffrn_reflns_number 52393
_diffrn_reflns_theta_full 30.021
_diffrn_reflns_theta_max 30.021
_diffrn_reflns_theta_min 1.640
_diffrn_standards_number 0
_exptl_absorpt_coefficient_mu 0.496
_exptl_absorpt_correction_T_max 0.89
_exptl_absorpt_correction_T_min 0.87
_exptl_absorpt_correction_type numerical
_exptl_absorpt_process_details
; 
 Analytical Absorption (De Meulenaer & Tompa, 1965) 
;
_exptl_crystal_colour blue
_exptl_crystal_density_diffrn 1.123
_exptl_crystal_density_method 'not measured'
_exptl_crystal_description prism
_exptl_crystal_F_000 1260
_exptl_crystal_size_max 0.400
_exptl_crystal_size_mid 0.280
_exptl_crystal_size_min 0.240
_refine_diff_density_max 0.53
_refine_diff_density_min -0.36
_refine_ls_extinction_method None
_refine_ls_goodness_of_fit_ref 0.9887
_refine_ls_hydrogen_treatment constr
_refine_ls_matrix_type full
_refine_ls_number_parameters 307
_refine_ls_number_reflns 9917
_refine_ls_number_restraints 0
_refine_ls_R_factor_all 0.0395
_refine_ls_R_factor_gt 0.0287
_refine_ls_shift/su_max 0.0008319
_refine_ls_shift/su_mean 0.0000528
_refine_ls_structure_factor_coef Fsqd
_refine_ls_weighting_details
;
 Method= Modified Sheldrick 
 w=1/[\s^2^(F^2^) + ( 0.04P)^2^ + 1.29P] 
 ,where P=(max(Fo^2^,0) + 2Fc^2^)/3 
;
_refine_ls_weighting_scheme calc
_refine_ls_wR_factor_all 0.0805
_refine_ls_wR_factor_gt 0.0698
_refine_ls_wR_factor_ref 0.0805
_reflns_limit_h_max 14
_reflns_limit_h_min -15
_reflns_limit_k_max 25
_reflns_limit_k_min 0
_reflns_limit_l_max 24
_reflns_limit_l_min 0
_reflns_number_gt 7941
_reflns_number_total 9917
_reflns_threshold_expression I>2.0\s(I)
_cod_data_source_file ICA-2015-424-167-172-1.cif
_cod_data_source_block 1
_cod_depositor_comments
;
The following automatic conversions were performed:

'_atom_sites_solution_primary' value 'Other' changed to 'other'
according to the built-in table from CIF Core dictionary named
'cif_core.dic' version 2.4.1 from 2010-06-29.

Automatic conversion script
Id: cif_fix_values 2827 2014-09-09 07:05:25Z andrius 
;
_cod_original_sg_symbol_Hall '-P 2yn '
_cod_original_sg_symbol_H-M 'P 1 21/n 1 '
_cod_original_formula_sum 'C27 H63 Cr1 N3 P3'
_cod_database_code 1518817

loop_
_symmetry_equiv_pos_as_xyz
x,y,z
-x,-y,-z
-x+1/2,y+1/2,-z+1/2
x+1/2,-y+1/2,z+1/2

loop_
_atom_site_label
_atom_site_type_symbol
_atom_site_fract_x
_atom_site_fract_y
_atom_site_fract_z
_atom_site_U_iso_or_equiv
_atom_site_occupancy
_atom_site_adp_type
_atom_site_refinement_flags_posn
Cr1 Cr 0.549937(17) 0.247933(10) 0.211469(11) 0.0120 1.0000 Uani .
P1 P 0.67975(3) 0.257148(17) 0.119349(18) 0.0141 1.0000 Uani .
P2 P 0.41450(3) 0.352074(16) 0.193460(18) 0.0134 1.0000 Uani .
P3 P 0.41874(3) 0.142976(16) 0.177979(18) 0.0143 1.0000 Uani .
N1 N 0.72732(9) 0.22542(6) 0.21006(6) 0.0155 1.0000 Uani .
N2 N 0.54410(9) 0.34325(5) 0.26471(6) 0.0147 1.0000 Uani .
N3 N 0.48340(9) 0.16953(5) 0.26932(6) 0.0154 1.0000 Uani .
C1 C 0.83060(11) 0.17615(7) 0.24599(7) 0.0189 1.0000 Uani .
C2 C 0.81892(13) 0.15366(8) 0.32799(8) 0.0260 1.0000 Uani .
C3 C 0.95885(12) 0.21110(8) 0.25252(8) 0.0258 1.0000 Uani .
C4 C 0.67212(11) 0.18375(7) 0.04513(7) 0.0183 1.0000 Uani .
C5 C 0.79657(13) 0.16595(8) 0.02459(8) 0.0269 1.0000 Uani .
C6 C 0.56443(13) 0.19531(8) -0.02919(8) 0.0267 1.0000 Uani .
C7 C 0.78665(11) 0.32692(7) 0.09488(8) 0.0196 1.0000 Uani .
C8 C 0.81563(12) 0.38495(8) 0.15939(9) 0.0248 1.0000 Uani .
C9 C 0.72717(14) 0.36114(8) 0.01405(9) 0.0296 1.0000 Uani .
C10 C 0.62925(11) 0.39748(7) 0.31073(7) 0.0175 1.0000 Uani .
C11 C 0.74592(11) 0.35938(7) 0.36050(7) 0.0198 1.0000 Uani .
C12 C 0.56642(13) 0.44166(8) 0.36418(8) 0.0267 1.0000 Uani .
C13 C 0.43387(11) 0.42242(7) 0.12090(7) 0.0183 1.0000 Uani .
C14 C 0.40843(13) 0.50058(7) 0.14163(8) 0.0241 1.0000 Uani .
C15 C 0.36445(15) 0.40348(9) 0.03526(8) 0.0302 1.0000 Uani .
C16 C 0.27688(11) 0.38227(7) 0.22892(8) 0.0192 1.0000 Uani .
C17 C 0.26672(13) 0.33950(8) 0.30194(9) 0.0275 1.0000 Uani .
C18 C 0.15629(12) 0.37514(8) 0.16204(9) 0.0287 1.0000 Uani .
C19 C 0.44349(12) 0.15613(7) 0.34212(7) 0.0179 1.0000 Uani .
C20 C 0.51839(13) 0.20440(8) 0.40831(7) 0.0231 1.0000 Uani .
C21 C 0.46025(15) 0.07643(7) 0.36704(8) 0.0274 1.0000 Uani .
C22 C 0.24484(11) 0.15477(7) 0.15357(7) 0.0175 1.0000 Uani .
C23 C 0.17025(13) 0.08967(8) 0.17131(9) 0.0264 1.0000 Uani .
C24 C 0.19186(13) 0.18218(8) 0.06881(8) 0.0270 1.0000 Uani .
C25 C 0.44377(13) 0.04541(7) 0.16027(8) 0.0215 1.0000 Uani .
C26 C 0.58192(14) 0.02537(8) 0.19303(9) 0.0283 1.0000 Uani .
C27 C 0.39979(15) 0.02898(8) 0.07110(9) 0.0308 1.0000 Uani .
H11 H 0.8253 0.1318 0.2138 0.0209 1.0000 Uiso R
H21 H 0.8838 0.1199 0.3525 0.0392 1.0000 Uiso R
H22 H 0.7397 0.1339 0.3253 0.0398 1.0000 Uiso R
H23 H 0.8318 0.1962 0.3620 0.0370 1.0000 Uiso R
H31 H 1.0238 0.1780 0.2784 0.0388 1.0000 Uiso R
H32 H 0.9706 0.2230 0.2029 0.0396 1.0000 Uiso R
H33 H 0.9649 0.2547 0.2830 0.0388 1.0000 Uiso R
H41 H 0.6485 0.1436 0.0719 0.0224 1.0000 Uiso R
H51 H 0.7818 0.1227 -0.0096 0.0405 1.0000 Uiso R
H52 H 0.8650 0.1557 0.0735 0.0388 1.0000 Uiso R
H53 H 0.8200 0.2064 -0.0065 0.0393 1.0000 Uiso R
H61 H 0.5514 0.1536 -0.0624 0.0383 1.0000 Uiso R
H62 H 0.4868 0.2060 -0.0165 0.0402 1.0000 Uiso R
H63 H 0.5833 0.2359 -0.0576 0.0397 1.0000 Uiso R
H71 H 0.8658 0.3032 0.0925 0.0233 1.0000 Uiso R
H81 H 0.8670 0.4220 0.1436 0.0353 1.0000 Uiso R
H82 H 0.8611 0.3649 0.2111 0.0374 1.0000 Uiso R
H83 H 0.7382 0.4063 0.1638 0.0390 1.0000 Uiso R
H91 H 0.6436 0.3795 0.0137 0.0440 1.0000 Uiso R
H92 H 0.7742 0.4017 0.0046 0.0451 1.0000 Uiso R
H93 H 0.7215 0.3245 -0.0274 0.0433 1.0000 Uiso R
H101 H 0.6559 0.4310 0.2749 0.0215 1.0000 Uiso R
H111 H 0.8021 0.3934 0.3926 0.0270 1.0000 Uiso R
H112 H 0.7897 0.3333 0.3276 0.0301 1.0000 Uiso R
H113 H 0.7224 0.3238 0.3950 0.0294 1.0000 Uiso R
H121 H 0.4897 0.4634 0.3314 0.0396 1.0000 Uiso R
H122 H 0.6254 0.4787 0.3916 0.0397 1.0000 Uiso R
H123 H 0.5435 0.4091 0.4014 0.0395 1.0000 Uiso R
H131 H 0.5231 0.4164 0.1250 0.0225 1.0000 Uiso R
H141 H 0.4331 0.5338 0.1044 0.0361 1.0000 Uiso R
H142 H 0.4568 0.5128 0.1962 0.0363 1.0000 Uiso R
H143 H 0.3193 0.5100 0.1377 0.0371 1.0000 Uiso R
H151 H 0.3911 0.4370 0.0006 0.0424 1.0000 Uiso R
H152 H 0.3853 0.3566 0.0227 0.0435 1.0000 Uiso R
H153 H 0.2746 0.4070 0.0281 0.0421 1.0000 Uiso R
H161 H 0.2886 0.4333 0.2434 0.0229 1.0000 Uiso R
H171 H 0.2539 0.2888 0.2884 0.0409 1.0000 Uiso R
H172 H 0.3411 0.3462 0.3440 0.0411 1.0000 Uiso R
H173 H 0.1936 0.3566 0.3199 0.0405 1.0000 Uiso R
H181 H 0.0849 0.3875 0.1823 0.0427 1.0000 Uiso R
H182 H 0.1434 0.3263 0.1435 0.0430 1.0000 Uiso R
H183 H 0.1584 0.4053 0.1177 0.0406 1.0000 Uiso R
H191 H 0.3524 0.1672 0.3303 0.0240 1.0000 Uiso R
H201 H 0.5107 0.2557 0.3941 0.0345 1.0000 Uiso R
H202 H 0.6055 0.1898 0.4217 0.0341 1.0000 Uiso R
H203 H 0.4888 0.1968 0.4545 0.0354 1.0000 Uiso R
H211 H 0.4297 0.0687 0.4134 0.0411 1.0000 Uiso R
H212 H 0.5440 0.0640 0.3755 0.0418 1.0000 Uiso R
H213 H 0.4140 0.0445 0.3262 0.0393 1.0000 Uiso R
H221 H 0.2360 0.1938 0.1875 0.0209 1.0000 Uiso R
H231 H 0.0825 0.1030 0.1625 0.0376 1.0000 Uiso R
H232 H 0.1780 0.0487 0.1379 0.0401 1.0000 Uiso R
H233 H 0.2015 0.0766 0.2256 0.0384 1.0000 Uiso R
H241 H 0.1037 0.1972 0.0579 0.0393 1.0000 Uiso R
H242 H 0.2386 0.2244 0.0598 0.0407 1.0000 Uiso R
H243 H 0.1986 0.1451 0.0318 0.0406 1.0000 Uiso R
H251 H 0.3953 0.0159 0.1873 0.0259 1.0000 Uiso R
H261 H 0.5940 -0.0262 0.1844 0.0419 1.0000 Uiso R
H262 H 0.6343 0.0525 0.1681 0.0423 1.0000 Uiso R
H263 H 0.6117 0.0357 0.2510 0.0420 1.0000 Uiso R
H271 H 0.4169 -0.0219 0.0613 0.0458 1.0000 Uiso R
H272 H 0.4448 0.0603 0.0428 0.0459 1.0000 Uiso R
H273 H 0.3113 0.0388 0.0501 0.0458 1.0000 Uiso R

loop_
_atom_site_aniso_label
_atom_site_aniso_U_11
_atom_site_aniso_U_22
_atom_site_aniso_U_33
_atom_site_aniso_U_23
_atom_site_aniso_U_13
_atom_site_aniso_U_12
Cr1 0.01144(8) 0.01214(9) 0.01302(9) 0.00073(6) 0.00445(6) 0.00084(7)
P1 0.01188(13) 0.01741(14) 0.01347(14) 0.00148(11) 0.00423(10) 0.00025(11)
P2 0.01114(13) 0.01352(13) 0.01530(14) -0.00013(11) 0.00315(10) 0.00125(10)
P3 0.01663(14) 0.01199(13) 0.01521(14) 0.00024(10) 0.00592(11) -0.00032(11)
N1 0.0126(4) 0.0200(5) 0.0143(5) 0.0027(4) 0.0043(4) 0.0035(4)
N2 0.0136(4) 0.0148(5) 0.0148(5) -0.0006(4) 0.0021(4) 0.0016(4)
N3 0.0181(5) 0.0150(5) 0.0142(4) 0.0011(4) 0.0061(4) -0.0010(4)
C1 0.0171(5) 0.0228(6) 0.0172(6) 0.0020(5) 0.0050(4) 0.0066(5)
C2 0.0251(6) 0.0331(7) 0.0201(6) 0.0092(5) 0.0062(5) 0.0117(6)
C3 0.0157(6) 0.0365(8) 0.0248(7) 0.0018(6) 0.0043(5) 0.0059(5)
C4 0.0188(5) 0.0210(6) 0.0160(5) -0.0003(4) 0.0061(4) 0.0000(5)
C5 0.0242(6) 0.0337(8) 0.0253(7) -0.0061(6) 0.0109(5) 0.0022(6)
C6 0.0255(7) 0.0316(7) 0.0196(6) -0.0024(5) -0.0008(5) -0.0007(6)
C7 0.0158(5) 0.0221(6) 0.0226(6) 0.0031(5) 0.0082(5) -0.0011(5)
C8 0.0192(6) 0.0240(7) 0.0332(7) -0.0027(5) 0.0103(5) -0.0037(5)
C9 0.0315(7) 0.0302(7) 0.0290(7) 0.0113(6) 0.0110(6) -0.0029(6)
C10 0.0170(5) 0.0171(6) 0.0170(5) -0.0012(4) 0.0017(4) -0.0008(4)
C11 0.0165(5) 0.0226(6) 0.0183(6) -0.0013(5) 0.0007(4) 0.0007(5)
C12 0.0273(7) 0.0252(7) 0.0243(7) -0.0092(5) 0.0007(5) 0.0065(5)
C13 0.0172(5) 0.0202(6) 0.0174(5) 0.0029(5) 0.0044(4) 0.0018(5)
C14 0.0296(7) 0.0175(6) 0.0256(7) 0.0040(5) 0.0076(5) 0.0007(5)
C15 0.0379(8) 0.0331(8) 0.0179(6) 0.0016(5) 0.0038(6) 0.0010(6)
C16 0.0151(5) 0.0189(6) 0.0251(6) 0.0002(5) 0.0076(5) 0.0027(5)
C17 0.0257(7) 0.0303(7) 0.0318(7) 0.0030(6) 0.0167(6) 0.0026(6)
C18 0.0143(6) 0.0324(8) 0.0384(8) 0.0025(6) 0.0045(5) 0.0028(5)
C19 0.0206(6) 0.0186(6) 0.0165(5) 0.0026(4) 0.0086(4) 0.0003(5)
C20 0.0288(7) 0.0270(7) 0.0149(6) -0.0001(5) 0.0083(5) -0.0004(5)
C21 0.0401(8) 0.0213(6) 0.0243(7) 0.0058(5) 0.0149(6) -0.0014(6)
C22 0.0169(5) 0.0167(6) 0.0186(6) -0.0010(4) 0.0042(4) -0.0017(4)
C23 0.0233(6) 0.0239(7) 0.0344(8) 0.0017(6) 0.0120(6) -0.0048(5)
C24 0.0241(6) 0.0307(7) 0.0232(7) 0.0032(6) 0.0001(5) -0.0019(6)
C25 0.0280(6) 0.0136(5) 0.0255(6) -0.0016(5) 0.0119(5) 0.0004(5)
C26 0.0320(7) 0.0198(6) 0.0358(8) 0.0036(6) 0.0131(6) 0.0087(6)
C27 0.0399(8) 0.0227(7) 0.0315(8) -0.0104(6) 0.0122(6) -0.0006(6)

loop_
_atom_type_symbol
_atom_type_scat_dispersion_real
_atom_type_scat_dispersion_imag
_atom_type_scat_Cromer_Mann_a1
_atom_type_scat_Cromer_Mann_b1
_atom_type_scat_Cromer_Mann_a2
_atom_type_scat_Cromer_Mann_b2
_atom_type_scat_Cromer_Mann_a3
_atom_type_scat_Cromer_Mann_b3
_atom_type_scat_Cromer_Mann_a4
_atom_type_scat_Cromer_Mann_b4
_atom_type_scat_Cromer_Mann_c
_atom_type_scat_source
C 0.0033 0.0016 2.3100 20.8439 1.0200 10.2075 1.5886 0.5687 0.8650 51.6512 0.2156 'International Tables Vol C 4.2.6.8 and 6.1.1.4'
H 0.0000 0.0000 0.4930 10.5109 0.3229 26.1257 0.1402 3.1424 0.0408 57.7998 0.0030 'International Tables Vol C 4.2.6.8 and 6.1.1.4'
N 0.0061 0.0033 12.2126 0.0057 3.1322 9.8933 2.0125 28.9975 1.1663 0.5826 -11.5290 'International Tables Vol C 4.2.6.8 and 6.1.1.4'
P 0.1023 0.0942 6.4345 1.9067 4.1791 27.1570 1.7800 0.5260 1.4908 68.1645 1.1149 'International Tables Vol C 4.2.6.8 and 6.1.1.4'
Cr 0.3209 0.6236 10.6406 6.1038 7.3537 0.3920 3.3240 20.2626 1.4922 98.7399 1.1832 'International Tables Vol C 4.2.6.8 and 6.1.1.4'

loop_
_geom_angle_atom_site_label_1
_geom_angle_atom_site_label_2
_geom_angle_atom_site_label_3
_geom_angle
_geom_angle_publ_flag
P1 Cr1 P2 108.030(12) yes
P1 Cr1 P3 108.486(12) yes
P2 Cr1 P3 107.454(12) yes
P1 Cr1 N1 42.40(3) yes
P2 Cr1 N1 137.60(3) yes
P3 Cr1 N1 110.95(3) yes
P1 Cr1 N2 109.98(3) yes
P2 Cr1 N2 42.59(3) yes
P3 Cr1 N2 137.39(3) yes
N1 Cr1 N2 109.61(4) yes
P1 Cr1 N3 137.69(3) yes
P2 Cr1 N3 110.43(3) yes
P3 Cr1 N3 42.68(3) yes
N1 Cr1 N3 109.78(4) yes
N2 Cr1 N3 110.06(4) yes
Cr1 P1 N1 55.33(3) yes
Cr1 P1 C4 118.82(4) yes
N1 P1 C4 110.87(6) yes
Cr1 P1 C7 135.72(4) yes
N1 P1 C7 113.70(6) yes
C4 P1 C7 105.26(6) yes
Cr1 P2 N2 55.41(4) yes
Cr1 P2 C13 118.15(4) yes
N2 P2 C13 110.77(5) yes
Cr1 P2 C16 136.57(4) yes
N2 P2 C16 113.69(5) yes
C13 P2 C16 105.10(6) yes
Cr1 P3 N3 55.84(4) yes
Cr1 P3 C22 118.71(4) yes
N3 P3 C22 110.57(5) yes
Cr1 P3 C25 135.86(4) yes
N3 P3 C25 113.81(6) yes
C22 P3 C25 105.20(6) yes
Cr1 N1 P1 82.27(4) yes
Cr1 N1 C1 140.88(8) yes
P1 N1 C1 130.92(8) yes
Cr1 N2 P2 82.01(4) yes
Cr1 N2 C10 139.94(8) yes
P2 N2 C10 131.11(8) yes
Cr1 N3 P3 81.48(4) yes
Cr1 N3 C19 141.74(8) yes
P3 N3 C19 129.54(8) yes
N1 C1 C2 109.13(10) yes
N1 C1 C3 111.72(11) yes
C2 C1 C3 110.01(11) yes
N1 C1 H11 110.2 no
C2 C1 H11 107.4 no
C3 C1 H11 108.2 no
C1 C2 H21 111.2 no
C1 C2 H22 111.1 no
H21 C2 H22 110.2 no
C1 C2 H23 108.5 no
H21 C2 H23 106.1 no
H22 C2 H23 109.6 no
C1 C3 H31 109.2 no
C1 C3 H32 112.0 no
H31 C3 H32 108.8 no
C1 C3 H33 109.1 no
H31 C3 H33 109.6 no
H32 C3 H33 108.1 no
P1 C4 C5 115.66(9) yes
P1 C4 C6 111.99(9) yes
C5 C4 C6 112.09(11) yes
P1 C4 H41 101.4 no
C5 C4 H41 108.7 no
C6 C4 H41 106.0 no
C4 C5 H51 107.2 no
C4 C5 H52 111.3 no
H51 C5 H52 109.5 no
C4 C5 H53 109.7 no
H51 C5 H53 107.8 no
H52 C5 H53 111.3 no
C4 C6 H61 111.4 no
C4 C6 H62 112.2 no
H61 C6 H62 107.6 no
C4 C6 H63 109.0 no
H61 C6 H63 109.9 no
H62 C6 H63 106.6 no
P1 C7 C8 109.97(8) yes
P1 C7 C9 110.43(9) yes
C8 C7 C9 110.37(11) yes
P1 C7 H71 108.6 no
C8 C7 H71 108.8 no
C9 C7 H71 108.6 no
C7 C8 H81 108.3 no
C7 C8 H82 111.8 no
H81 C8 H82 109.1 no
C7 C8 H83 108.9 no
H81 C8 H83 109.1 no
H82 C8 H83 109.6 no
C7 C9 H91 109.2 no
C7 C9 H92 111.2 no
H91 C9 H92 106.2 no
C7 C9 H93 109.0 no
H91 C9 H93 110.6 no
H92 C9 H93 110.6 no
N2 C10 C11 108.93(10) yes
N2 C10 C12 111.90(10) yes
C11 C10 C12 110.20(10) yes
N2 C10 H101 109.8 no
C11 C10 H101 108.0 no
C12 C10 H101 107.9 no
C10 C11 H111 110.8 no
C10 C11 H112 111.6 no
H111 C11 H112 109.2 no
C10 C11 H113 110.2 no
H111 C11 H113 108.5 no
H112 C11 H113 106.4 no
C10 C12 H121 108.7 no
C10 C12 H122 108.9 no
H121 C12 H122 111.4 no
C10 C12 H123 108.3 no
H121 C12 H123 108.4 no
H122 C12 H123 111.2 no
P2 C13 C14 115.95(9) yes
P2 C13 C15 112.76(9) yes
C14 C13 C15 111.65(11) yes
P2 C13 H131 99.2 no
C14 C13 H131 109.4 no
C15 C13 H131 106.7 no
C13 C14 H141 109.6 no
C13 C14 H142 110.8 no
H141 C14 H142 108.8 no
C13 C14 H143 113.0 no
H141 C14 H143 106.4 no
H142 C14 H143 108.0 no
C13 C15 H151 108.0 no
C13 C15 H152 110.4 no
H151 C15 H152 108.4 no
C13 C15 H153 110.5 no
H151 C15 H153 110.0 no
H152 C15 H153 109.6 no
P2 C16 C17 111.16(9) yes
P2 C16 C18 109.99(9) yes
C17 C16 C18 110.87(11) yes
P2 C16 H161 108.0 no
C17 C16 H161 108.5 no
C18 C16 H161 108.2 no
C16 C17 H171 109.5 no
C16 C17 H172 110.0 no
H171 C17 H172 110.8 no
C16 C17 H173 109.8 no
H171 C17 H173 107.9 no
H172 C17 H173 108.8 no
C16 C18 H181 109.2 no
C16 C18 H182 111.3 no
H181 C18 H182 106.4 no
C16 C18 H183 111.6 no
H181 C18 H183 110.3 no
H182 C18 H183 108.0 no
N3 C19 C20 109.46(10) yes
N3 C19 C21 111.50(10) yes
C20 C19 C21 110.16(11) yes
N3 C19 H191 107.2 no
C20 C19 H191 111.1 no
C21 C19 H191 107.4 no
C19 C20 H201 112.4 no
C19 C20 H202 109.3 no
H201 C20 H202 110.4 no
C19 C20 H203 108.5 no
H201 C20 H203 109.4 no
H202 C20 H203 106.7 no
C19 C21 H211 109.7 no
C19 C21 H212 109.0 no
H211 C21 H212 112.2 no
C19 C21 H213 112.1 no
H211 C21 H213 107.3 no
H212 C21 H213 106.5 no
P3 C22 C23 115.74(9) yes
P3 C22 C24 112.03(9) yes
C23 C22 C24 111.29(11) yes
P3 C22 H221 102.0 no
C23 C22 H221 108.8 no
C24 C22 H221 106.0 no
C22 C23 H231 109.4 no
C22 C23 H232 110.9 no
H231 C23 H232 109.8 no
C22 C23 H233 108.9 no
H231 C23 H233 108.3 no
H232 C23 H233 109.5 no
C22 C24 H241 113.3 no
C22 C24 H242 109.6 no
H241 C24 H242 106.4 no
C22 C24 H243 109.8 no
H241 C24 H243 108.3 no
H242 C24 H243 109.4 no
P3 C25 C26 110.38(9) yes
P3 C25 C27 109.73(9) yes
C26 C25 C27 110.92(11) yes
P3 C25 H251 110.0 no
C26 C25 H251 107.6 no
C27 C25 H251 108.2 no
C25 C26 H261 109.9 no
C25 C26 H262 111.4 no
H261 C26 H262 108.7 no
C25 C26 H263 111.8 no
H261 C26 H263 108.6 no
H262 C26 H263 106.4 no
C25 C27 H271 109.9 no
C25 C27 H272 109.0 no
H271 C27 H272 109.6 no
C25 C27 H273 111.9 no
H271 C27 H273 109.4 no
H272 C27 H273 107.0 no

loop_
_geom_bond_atom_site_label_1
_geom_bond_atom_site_label_2
_geom_bond_distance
_geom_bond_publ_flag
Cr1 P1 2.4066(3) yes
Cr1 P2 2.3982(3) yes
Cr1 P3 2.3924(3) yes
Cr1 N1 1.9975(10) yes
Cr1 N2 1.9936(10) yes
Cr1 N3 2.0017(10) yes
P1 N1 1.6376(10) yes
P1 C4 1.8561(13) yes
P1 C7 1.8616(12) yes
P2 N2 1.6388(10) yes
P2 C13 1.8582(12) yes
P2 C16 1.8569(12) yes
P3 N3 1.6400(10) yes
P3 C22 1.8597(12) yes
P3 C25 1.8556(13) yes
N1 C1 1.4621(15) yes
N2 C10 1.4595(15) yes
N3 C19 1.4623(15) yes
C1 C2 1.5213(17) yes
C1 C3 1.5259(18) yes
C1 H11 0.984 no
C2 H21 0.959 no
C2 H22 0.933 no
C2 H23 0.971 no
C3 H31 0.959 no
C3 H32 0.930 no
C3 H33 0.956 no
C4 C5 1.5333(17) yes
C4 C6 1.5275(18) yes
C4 H41 0.945 no
C5 H51 0.982 no
C5 H52 0.998 no
C5 H53 0.992 no
C6 H61 0.951 no
C6 H62 0.954 no
C6 H63 0.949 no
C7 C8 1.5232(18) yes
C7 C9 1.5265(19) yes
C7 H71 0.983 no
C8 H81 0.969 no
C8 H82 0.982 no
C8 H83 0.957 no
C9 H91 0.976 no
C9 H92 0.946 no
C9 H93 0.978 no
C10 C11 1.5219(17) yes
C10 C12 1.5263(18) yes
C10 H101 0.974 no
C11 H111 0.954 no
C11 H112 0.964 no
C11 H113 0.968 no
C12 H121 0.975 no
C12 H122 0.977 no
C12 H123 0.962 no
C13 C14 1.5273(18) yes
C13 C15 1.5298(18) yes
C13 H131 0.970 no
C14 H141 0.978 no
C14 H142 0.988 no
C14 H143 0.979 no
C15 H151 0.959 no
C15 H152 0.933 no
C15 H153 0.964 no
C16 C17 1.5224(18) yes
C16 C18 1.5284(18) yes
C16 H161 0.973 no
C17 H171 0.966 no
C17 H172 0.955 no
C17 H173 0.984 no
C18 H181 0.965 no
C18 H182 0.954 no
C18 H183 0.955 no
C19 C20 1.5193(18) yes
C19 C21 1.5284(18) yes
C19 H191 0.990 no
C20 H201 0.975 no
C20 H202 0.964 no
C20 H203 0.950 no
C21 H211 0.959 no
C21 H212 0.922 no
C21 H213 0.961 no
C22 C23 1.5273(17) yes
C22 C24 1.5257(18) yes
C22 H221 0.952 no
C23 H231 0.968 no
C23 H232 0.969 no
C23 H233 0.949 no
C24 H241 0.977 no
C24 H242 0.966 no
C24 H243 0.954 no
C25 C26 1.5231(19) yes
C25 C27 1.5317(19) yes
C25 H251 0.963 no
C26 H261 0.977 no
C26 H262 0.946 no
C26 H263 0.996 no
C27 H271 0.979 no
C27 H272 0.970 no
C27 H273 0.964 no
